data_7708783
loop_
_publ_author_name
'Pahar, Sanjukta'
'Sharma, Vishal'
'Tothadi, Srinu'
'Sen, Sakya S.'

_publ_section_title
;
 Pyridylpyrrolido ligand in Ge(ii) and Sn(ii) chemistry: synthesis,
 reactivity and catalytic application
;
_journal_name_full 'Dalton Transactions'
_journal_paper_doi 10.1039/D1DT03136H
_journal_year 2021
_chemical_formula_moiety 'C16 H11 F4 Ge N3'
_chemical_formula_sum 'C16 H11 F4 Ge N3'
_chemical_formula_weight 393.87
_chemical_name_systematic Pypyr_Ge-NPFPy
_chemical_properties_physical Air-sensitive,Moisture-sensitive
_space_group_crystal_system triclinic
_space_group_IT_number 2
_space_group_name_Hall '-P 1'
_space_group_name_H-M_alt 'P -1'
_atom_sites_solution_hydrogens geom
_atom_sites_solution_primary iterative
_audit_creation_date 2021-05-27
_audit_creation_method
;
Olex2 1.5-alpha
(compiled 2021.05.01 svn.r6f5a8f70 for OlexSys, GUI svn.r6320)
;
_audit_update_record
;
2021-09-13 deposited with the CCDC.	2021-10-21 downloaded from the CCDC.
;
_cell_angle_alpha 83.968(3)
_cell_angle_beta 84.442(3)
_cell_angle_gamma 75.253(2)
_cell_formula_units_Z 4
_cell_length_a 7.8354(7)
_cell_length_b 11.7342(10)
_cell_length_c 16.9181(16)
_cell_measurement_reflns_used 7369
_cell_measurement_temperature 100(2)
_cell_measurement_theta_max 0.544
_cell_measurement_theta_min 0.494
_cell_volume 1491.9(2)
_computing_molecular_graphics 'Olex2 1.5-alpha (Dolomanov et al., 2009)'
_computing_publication_material 'Olex2 1.5-alpha (Dolomanov et al., 2009)'
_computing_structure_refinement 'SHELXL 2018/3 (Sheldrick, 2015)'
_computing_structure_solution 'olex2.solve 1.5-alpha (Bourhis et al., 2015)'
_diffrn_ambient_temperature 100.00
_diffrn_measured_fraction_theta_full 0.998
_diffrn_measured_fraction_theta_max 0.997
_diffrn_measurement_device_type 'Bruker APEX-II CCD'
_diffrn_measurement_method '\f and \w scans'
_diffrn_radiation_type MoK\a
_diffrn_radiation_wavelength 0.71073
_diffrn_reflns_av_R_equivalents 0.0838
_diffrn_reflns_av_unetI/netI 0.0433
_diffrn_reflns_Laue_measured_fraction_full 0.998
_diffrn_reflns_Laue_measured_fraction_max 0.997
_diffrn_reflns_limit_h_max 11
_diffrn_reflns_limit_h_min -11
_diffrn_reflns_limit_k_max 16
_diffrn_reflns_limit_k_min -16
_diffrn_reflns_limit_l_max 24
_diffrn_reflns_limit_l_min -24
_diffrn_reflns_number 85931
_diffrn_reflns_point_group_measured_fraction_full 0.998
_diffrn_reflns_point_group_measured_fraction_max 0.997
_diffrn_reflns_theta_full 25.242
_diffrn_reflns_theta_max 30.598
_diffrn_reflns_theta_min 2.254
_exptl_absorpt_coefficient_mu 2.101
_exptl_absorpt_correction_type none
_exptl_absorpt_process_details
;
SADABS-2014/5 (Bruker,2014/5) was used for absorption correction.
wR2(int) was 0.1298 before and 0.0807 after correction.
The Ratio of minimum to maximum transmission is 0.8071.
The \l/2 correction factor is Not present.
;
_exptl_crystal_colour yellow
_exptl_crystal_colour_primary yellow
_exptl_crystal_density_diffrn 1.754
_exptl_crystal_description plate
_exptl_crystal_F_000 784
_exptl_crystal_size_max 0.34
_exptl_crystal_size_mid 0.32
_exptl_crystal_size_min 0.29
_refine_diff_density_max 0.815
_refine_diff_density_min -0.738
_refine_diff_density_rms 0.086
_refine_ls_extinction_method none
_refine_ls_goodness_of_fit_ref 1.045
_refine_ls_hydrogen_treatment constr
_refine_ls_matrix_type full
_refine_ls_number_parameters 437
_refine_ls_number_reflns 9169
_refine_ls_number_restraints 0
_refine_ls_restrained_S_all 1.045
_refine_ls_R_factor_all 0.0503
_refine_ls_R_factor_gt 0.0339
_refine_ls_shift/su_max 0.001
_refine_ls_shift/su_mean 0.000
_refine_ls_structure_factor_coef Fsqd
_refine_ls_weighting_details 'w=1/[\s^2^(Fo^2^)+(0.0213P)^2^+1.4905P] where P=(Fo^2^+2Fc^2^)/3'
_refine_ls_weighting_scheme calc
_refine_ls_wR_factor_gt 0.0722
_refine_ls_wR_factor_ref 0.0800
_reflns_Friedel_coverage 0.000
_reflns_number_gt 7369
_reflns_number_total 9196
_reflns_threshold_expression 'I > 2\s(I)'
_cod_data_source_file d1dt03136h2.cif
_cod_data_source_block pypyrge-npfpy_a
_cod_database_code 7708783
_shelx_shelxl_version_number 2018/3
_shelx_space_group_comment
;
The symmetry employed for this shelxl refinement is uniquely defined
by the following loop, which should always be used as a source of
symmetry information in preference to the above space-group names.
They are only intended as comments.
;
_shelx_estimated_absorpt_t_max 0.581
_shelx_estimated_absorpt_t_min 0.535
_olex2_refinement_description
;
1. Fixed Uiso
 At 1.2 times of:
  All C(H) groups
 At 1.5 times of:
  All C(H,H,H) groups
2.a Aromatic/amide H refined with riding coordinates:
 C24(H24), C8(H8), C2(H2), C20(H20), C4(H4), C17(H17), C18(H18), C1(H1),
 C3(H3), C19(H19)
2.b Idealised Me refined as rotating group:
 C27(H27A,H27B,H27C), C11(H11A,H11B,H11C), C26(H26A,H26B,H26C), C10(H10A,H10B,
 H10C)
;
_olex2_submission_special_instructions 'No special instructions were received'

loop_
_space_group_symop_operation_xyz
'x, y, z'
'-x, -y, -z'

loop_
_atom_site_label
_atom_site_type_symbol
_atom_site_fract_x
_atom_site_fract_y
_atom_site_fract_z
_atom_site_U_iso_or_equiv
_atom_site_adp_type
_atom_site_occupancy
_atom_site_site_symmetry_order
_atom_site_calc_flag
_atom_site_refinement_flags_posn
_atom_site_refinement_flags_adp
_atom_site_refinement_flags_occupancy
_atom_site_disorder_assembly
_atom_site_disorder_group
Ge1 Ge 0.64913(3) 0.78931(2) 0.23786(2) 0.01735(5) Uani 1 1 d . . . . .
Ge2 Ge 0.28780(3) 0.28713(2) 0.26366(2) 0.01701(5) Uani 1 1 d . . . . .
F7 F 0.04071(16) 0.39381(11) 0.10756(7) 0.0246(3) Uani 1 1 d . . . . .
F5 F -0.03660(17) 0.34789(11) 0.38914(7) 0.0263(3) Uani 1 1 d . . . . .
F1 F 0.77730(17) 0.96628(10) 0.10071(7) 0.0229(3) Uani 1 1 d . . . . .
F3 F 0.63719(18) 0.96557(11) 0.37952(8) 0.0273(3) Uani 1 1 d . . . . .
F2 F 0.84275(18) 1.17917(11) 0.10551(8) 0.0268(3) Uani 1 1 d . . . . .
F8 F -0.30282(17) 0.50319(12) 0.10808(8) 0.0314(3) Uani 1 1 d . . . . .
F6 F -0.37735(17) 0.45897(12) 0.37658(9) 0.0319(3) Uani 1 1 d . . . . .
F4 F 0.70967(19) 1.17681(11) 0.37111(8) 0.0294(3) Uani 1 1 d . . . . .
N5 N 0.3209(2) 0.19310(14) 0.17241(10) 0.0168(3) Uani 1 1 d . . . . .
N1 N 0.8929(2) 0.71979(14) 0.18278(10) 0.0178(3) Uani 1 1 d . . . . .
N2 N 0.7806(2) 0.71836(14) 0.33072(10) 0.0178(3) Uani 1 1 d . . . . .
N4 N 0.2305(2) 0.13552(14) 0.31771(10) 0.0176(3) Uani 1 1 d . . . . .
N3 N 0.7755(2) 1.17766(15) 0.23822(11) 0.0206(3) Uani 1 1 d . . . . .
N6 N -0.3396(2) 0.48203(15) 0.24220(12) 0.0245(4) Uani 1 1 d . . . . .
C24 C 0.3587(3) 0.11104(17) 0.05700(12) 0.0186(4) Uani 1 1 d . . . . .
H24 H 0.388667 0.099152 0.002202 0.022 Uiso 1 1 calc R U . . .
C13 C 0.7581(2) 1.01334(17) 0.17166(12) 0.0170(4) Uani 1 1 d . . . . .
C28 C 0.0231(2) 0.36407(16) 0.24934(12) 0.0168(4) Uani 1 1 d . . . . .
C22 C 0.2666(2) 0.08815(16) 0.18548(11) 0.0152(3) Uani 1 1 d . . . . .
C23 C 0.2877(2) 0.03529(16) 0.11340(12) 0.0163(4) Uani 1 1 d . . . . .
C21 C 0.2203(2) 0.05507(17) 0.26662(12) 0.0170(4) Uani 1 1 d . . . . .
C25 C 0.3775(3) 0.20617(17) 0.09491(12) 0.0184(4) Uani 1 1 d . . . . .
C15 C 0.6899(3) 1.01205(17) 0.30782(12) 0.0186(4) Uani 1 1 d . . . . .
C8 C 0.8966(3) 0.64506(17) 0.44597(12) 0.0212(4) Uani 1 1 d . . . . .
H8 H 0.905902 0.622298 0.501258 0.025 Uiso 1 1 calc R U . . .
C12 C 0.7080(2) 0.95133(16) 0.24018(12) 0.0164(4) Uani 1 1 d . . . . .
C16 C 0.7247(3) 1.12202(18) 0.30394(12) 0.0197(4) Uani 1 1 d . . . . .
C5 C 1.0230(3) 0.67246(16) 0.23342(12) 0.0179(4) Uani 1 1 d . . . . .
C27 C 0.4428(3) 0.31152(19) 0.06048(13) 0.0251(4) Uani 1 1 d . . . . .
H27A H 0.343157 0.374226 0.041466 0.038 Uiso 1 1 calc R U . . .
H27B H 0.530451 0.289065 0.015864 0.038 Uiso 1 1 calc R U . . .
H27C H 0.497401 0.340234 0.101570 0.038 Uiso 1 1 calc R U . . .
C14 C 0.7912(3) 1.12272(17) 0.17324(12) 0.0195(4) Uani 1 1 d . . . . .
C29 C -0.0933(3) 0.38539(17) 0.31583(12) 0.0195(4) Uani 1 1 d . . . . .
C9 C 0.7413(3) 0.69980(17) 0.41000(12) 0.0202(4) Uani 1 1 d . . . . .
C6 C 0.9621(2) 0.67482(16) 0.31514(12) 0.0167(4) Uani 1 1 d . . . . .
C11 C 0.5576(3) 0.7348(2) 0.44812(14) 0.0265(4) Uani 1 1 d . . . . .
H11A H 0.541535 0.808938 0.472987 0.040 Uiso 1 1 calc R U . . .
H11B H 0.538331 0.672597 0.488842 0.040 Uiso 1 1 calc R U . . .
H11C H 0.472313 0.745846 0.407545 0.040 Uiso 1 1 calc R U . . .
C2 C 1.0928(3) 0.66435(18) 0.07012(13) 0.0255(4) Uani 1 1 d . . . . .
H2 H 1.114251 0.660585 0.014100 0.031 Uiso 1 1 calc R U . . .
C20 C 0.1750(3) -0.05047(18) 0.29735(13) 0.0210(4) Uani 1 1 d . . . . .
H20 H 0.162120 -0.105631 0.262470 0.025 Uiso 1 1 calc R U . . .
C26 C 0.2464(3) -0.07809(18) 0.09836(13) 0.0211(4) Uani 1 1 d . . . . .
H26A H 0.327456 -0.144680 0.125985 0.032 Uiso 1 1 calc R U . . .
H26B H 0.260471 -0.087103 0.040991 0.032 Uiso 1 1 calc R U . . .
H26C H 0.124238 -0.076626 0.118283 0.032 Uiso 1 1 calc R U . . .
C4 C 1.1957(3) 0.62317(17) 0.20191(13) 0.0201(4) Uani 1 1 d . . . . .
H4 H 1.288488 0.592555 0.236375 0.024 Uiso 1 1 calc R U . . .
C7 C 1.0376(3) 0.62892(17) 0.38696(12) 0.0194(4) Uani 1 1 d . . . . .
C31 C -0.0543(3) 0.40678(17) 0.17857(13) 0.0193(4) Uani 1 1 d . . . . .
C17 C 0.2105(3) 0.11052(19) 0.39722(12) 0.0227(4) Uani 1 1 d . . . . .
H17 H 0.223283 0.166268 0.431677 0.027 Uiso 1 1 calc R U . . .
C18 C 0.1725(3) 0.0073(2) 0.42969(13) 0.0270(5) Uani 1 1 d . . . . .
H18 H 0.161854 -0.009503 0.485856 0.032 Uiso 1 1 calc R U . . .
C1 C 0.9274(3) 0.71374(18) 0.10320(12) 0.0230(4) Uani 1 1 d . . . . .
H1 H 0.833830 0.744753 0.069206 0.028 Uiso 1 1 calc R U . . .
C32 C -0.2314(3) 0.46339(17) 0.17807(14) 0.0225(4) Uani 1 1 d . . . . .
C10 C 1.2281(3) 0.57034(19) 0.39873(14) 0.0259(4) Uani 1 1 d . . . . .
H10A H 1.258490 0.491773 0.378651 0.039 Uiso 1 1 calc R U . . .
H10B H 1.247443 0.562508 0.455625 0.039 Uiso 1 1 calc R U . . .
H10C H 1.303069 0.618448 0.369599 0.039 Uiso 1 1 calc R U . . .
C30 C -0.2694(3) 0.44251(18) 0.31003(14) 0.0228(4) Uani 1 1 d . . . . .
C3 C 1.2292(3) 0.61964(18) 0.12077(14) 0.0252(4) Uani 1 1 d . . . . .
H3 H 1.345696 0.586641 0.099094 0.030 Uiso 1 1 calc R U . . .
C19 C 0.1496(3) -0.07272(19) 0.37878(14) 0.0258(5) Uani 1 1 d . . . . .
H19 H 0.116400 -0.142771 0.400198 0.031 Uiso 1 1 calc R U . . .

loop_
_atom_site_aniso_label
_atom_site_aniso_U_11
_atom_site_aniso_U_22
_atom_site_aniso_U_33
_atom_site_aniso_U_23
_atom_site_aniso_U_13
_atom_site_aniso_U_12
Ge1 0.01640(10) 0.01421(10) 0.02163(11) 0.00007(8) -0.00622(8) -0.00296(7)
Ge2 0.01483(10) 0.01577(10) 0.02075(11) -0.00452(8) -0.00365(8) -0.00227(7)
F7 0.0255(6) 0.0253(6) 0.0213(6) 0.0040(5) -0.0031(5) -0.0050(5)
F5 0.0251(6) 0.0303(7) 0.0211(6) -0.0086(5) -0.0043(5) 0.0012(5)
F1 0.0318(7) 0.0199(6) 0.0157(6) -0.0008(4) -0.0061(5) -0.0028(5)
F3 0.0386(7) 0.0216(6) 0.0204(6) -0.0019(5) 0.0069(5) -0.0084(5)
F2 0.0338(7) 0.0223(6) 0.0233(6) 0.0065(5) -0.0009(5) -0.0093(5)
F8 0.0271(7) 0.0293(7) 0.0362(8) 0.0100(6) -0.0162(6) -0.0040(5)
F6 0.0225(6) 0.0318(7) 0.0378(8) -0.0117(6) 0.0067(6) 0.0001(5)
F4 0.0421(8) 0.0233(6) 0.0247(7) -0.0090(5) 0.0003(6) -0.0099(6)
N5 0.0181(8) 0.0140(7) 0.0176(8) -0.0011(6) -0.0016(6) -0.0028(6)
N1 0.0212(8) 0.0123(7) 0.0194(8) 0.0000(6) -0.0051(6) -0.0022(6)
N2 0.0170(8) 0.0170(8) 0.0188(8) 0.0010(6) -0.0041(6) -0.0031(6)
N4 0.0157(7) 0.0175(8) 0.0176(8) -0.0014(6) -0.0011(6) -0.0005(6)
N3 0.0199(8) 0.0171(8) 0.0253(9) -0.0017(7) -0.0031(7) -0.0048(6)
N6 0.0171(8) 0.0160(8) 0.0397(11) -0.0007(7) -0.0069(8) -0.0018(6)
C24 0.0187(9) 0.0197(9) 0.0152(9) -0.0025(7) -0.0020(7) 0.0000(7)
C13 0.0167(9) 0.0162(9) 0.0166(9) -0.0009(7) -0.0043(7) -0.0002(7)
C28 0.0147(8) 0.0119(8) 0.0242(10) -0.0030(7) -0.0055(7) -0.0017(6)
C22 0.0151(8) 0.0123(8) 0.0171(9) -0.0001(7) -0.0023(7) -0.0015(6)
C23 0.0149(8) 0.0144(8) 0.0186(9) -0.0028(7) -0.0044(7) -0.0001(7)
C21 0.0128(8) 0.0157(9) 0.0201(9) -0.0010(7) -0.0013(7) 0.0006(7)
C25 0.0172(9) 0.0169(9) 0.0193(9) -0.0004(7) -0.0017(7) -0.0012(7)
C15 0.0180(9) 0.0174(9) 0.0188(9) -0.0006(7) -0.0002(7) -0.0021(7)
C8 0.0311(11) 0.0158(9) 0.0165(9) 0.0000(7) -0.0066(8) -0.0043(8)
C12 0.0140(8) 0.0127(8) 0.0216(9) 0.0010(7) -0.0050(7) -0.0011(6)
C16 0.0194(9) 0.0190(9) 0.0203(10) -0.0050(7) -0.0019(7) -0.0027(7)
C5 0.0198(9) 0.0117(8) 0.0225(10) -0.0003(7) -0.0032(7) -0.0045(7)
C27 0.0276(11) 0.0209(10) 0.0253(11) 0.0015(8) 0.0029(9) -0.0065(8)
C14 0.0177(9) 0.0173(9) 0.0216(10) 0.0035(7) -0.0019(7) -0.0026(7)
C29 0.0200(9) 0.0159(9) 0.0227(10) -0.0042(7) -0.0053(8) -0.0024(7)
C9 0.0257(10) 0.0153(9) 0.0197(10) 0.0004(7) -0.0026(8) -0.0056(7)
C6 0.0168(9) 0.0120(8) 0.0211(9) 0.0000(7) -0.0044(7) -0.0027(7)
C11 0.0270(11) 0.0252(11) 0.0263(11) -0.0017(9) 0.0018(9) -0.0062(9)
C2 0.0389(12) 0.0180(10) 0.0186(10) -0.0010(8) 0.0018(9) -0.0072(9)
C20 0.0183(9) 0.0170(9) 0.0262(11) -0.0009(8) -0.0006(8) -0.0022(7)
C26 0.0221(10) 0.0187(9) 0.0228(10) -0.0051(8) -0.0033(8) -0.0037(7)
C4 0.0188(9) 0.0131(9) 0.0278(11) -0.0001(7) -0.0018(8) -0.0033(7)
C7 0.0225(9) 0.0137(9) 0.0222(10) -0.0011(7) -0.0090(8) -0.0024(7)
C31 0.0202(9) 0.0139(9) 0.0244(10) 0.0009(7) -0.0037(8) -0.0055(7)
C17 0.0216(10) 0.0253(10) 0.0177(10) -0.0033(8) -0.0021(8) 0.0019(8)
C18 0.0259(11) 0.0300(11) 0.0189(10) 0.0020(8) 0.0033(8) 0.0006(9)
C1 0.0351(12) 0.0158(9) 0.0180(10) 0.0006(7) -0.0068(8) -0.0051(8)
C32 0.0213(10) 0.0152(9) 0.0316(12) 0.0029(8) -0.0099(8) -0.0046(7)
C10 0.0231(10) 0.0239(10) 0.0294(11) -0.0014(9) -0.0126(9) 0.0000(8)
C30 0.0196(9) 0.0166(9) 0.0318(12) -0.0074(8) 0.0015(8) -0.0025(7)
C3 0.0268(11) 0.0160(9) 0.0306(12) -0.0017(8) 0.0060(9) -0.0046(8)
C19 0.0233(10) 0.0221(10) 0.0281(11) 0.0044(8) 0.0047(9) -0.0033(8)

loop_
_atom_type_symbol
_atom_type_description
_atom_type_scat_dispersion_real
_atom_type_scat_dispersion_imag
_atom_type_scat_source
C C 0.0033 0.0016 'International Tables Vol C Tables 4.2.6.8 and 6.1.1.4'
H H 0.0000 0.0000 'International Tables Vol C Tables 4.2.6.8 and 6.1.1.4'
F F 0.0171 0.0103 'International Tables Vol C Tables 4.2.6.8 and 6.1.1.4'
Ge Ge 0.1547 1.8001 'International Tables Vol C Tables 4.2.6.8 and 6.1.1.4'
N N 0.0061 0.0033 'International Tables Vol C Tables 4.2.6.8 and 6.1.1.4'

loop_
_geom_angle_atom_site_label_1
_geom_angle_atom_site_label_2
_geom_angle_atom_site_label_3
_geom_angle
_geom_angle_site_symmetry_1
_geom_angle_site_symmetry_3
_geom_angle_publ_flag
N1 Ge1 C12 91.37(7) . . ?
N2 Ge1 N1 79.81(7) . . ?
N2 Ge1 C12 93.68(7) . . ?
N5 Ge2 N4 79.66(7) . . ?
N5 Ge2 C28 94.73(7) . . ?
N4 Ge2 C28 91.38(7) . . ?
C22 N5 Ge2 115.97(13) . . ?
C25 N5 Ge2 135.74(14) . . ?
C25 N5 C22 108.19(16) . . ?
C5 N1 Ge1 114.65(13) . . ?
C1 N1 Ge1 124.88(14) . . ?
C1 N1 C5 120.40(18) . . ?
C9 N2 Ge1 136.24(14) . . ?
C9 N2 C6 108.31(16) . . ?
C6 N2 Ge1 115.45(13) . . ?
C21 N4 Ge2 114.74(13) . . ?
C17 N4 Ge2 124.78(14) . . ?
C17 N4 C21 120.43(18) . . ?
C16 N3 C14 115.86(17) . . ?
C30 N6 C32 115.71(18) . . ?
C23 C24 H24 125.7 . . ?
C25 C24 H24 125.7 . . ?
C25 C24 C23 108.56(17) . . ?
F1 C13 C12 120.00(17) . . ?
F1 C13 C14 118.29(17) . . ?
C14 C13 C12 121.71(18) . . ?
C29 C28 Ge2 119.35(14) . . ?
C29 C28 C31 113.35(17) . . ?
C31 C28 Ge2 127.11(15) . . ?
N5 C22 C23 109.03(16) . . ?
N5 C22 C21 115.07(17) . . ?
C23 C22 C21 135.59(18) . . ?
C24 C23 C26 126.54(18) . . ?
C22 C23 C24 105.31(17) . . ?
C22 C23 C26 128.15(18) . . ?
N4 C21 C22 113.52(17) . . ?
N4 C21 C20 119.41(18) . . ?
C20 C21 C22 127.00(18) . . ?
N5 C25 C24 108.91(17) . . ?
N5 C25 C27 121.99(18) . . ?
C24 C25 C27 129.08(19) . . ?
F3 C15 C12 121.06(17) . . ?
F3 C15 C16 117.78(18) . . ?
C16 C15 C12 121.16(19) . . ?
C9 C8 H8 125.7 . . ?
C9 C8 C7 108.59(18) . . ?
C7 C8 H8 125.7 . . ?
C13 C12 Ge1 121.98(14) . . ?
C13 C12 C15 113.31(17) . . ?
C15 C12 Ge1 124.57(15) . . ?
F4 C16 C15 119.37(18) . . ?
N3 C16 F4 116.50(18) . . ?
N3 C16 C15 124.11(19) . . ?
N1 C5 C6 113.64(17) . . ?
N1 C5 C4 119.37(19) . . ?
C4 C5 C6 126.93(18) . . ?
C25 C27 H27A 109.5 . . ?
C25 C27 H27B 109.5 . . ?
C25 C27 H27C 109.5 . . ?
H27A C27 H27B 109.5 . . ?
H27A C27 H27C 109.5 . . ?
H27B C27 H27C 109.5 . . ?
F2 C14 C13 119.86(18) . . ?
N3 C14 F2 116.32(18) . . ?
N3 C14 C13 123.82(19) . . ?
F5 C29 C28 119.97(17) . . ?
F5 C29 C30 118.09(19) . . ?
C28 C29 C30 121.92(19) . . ?
N2 C9 C8 108.62(18) . . ?
N2 C9 C11 123.05(19) . . ?
C8 C9 C11 128.3(2) . . ?
N2 C6 C5 115.72(17) . . ?
N2 C6 C7 108.75(17) . . ?
C7 C6 C5 134.91(18) . . ?
C9 C11 H11A 109.5 . . ?
C9 C11 H11B 109.5 . . ?
C9 C11 H11C 109.5 . . ?
H11A C11 H11B 109.5 . . ?
H11A C11 H11C 109.5 . . ?
H11B C11 H11C 109.5 . . ?
C1 C2 H2 120.8 . . ?
C1 C2 C3 118.3(2) . . ?
C3 C2 H2 120.8 . . ?
C21 C20 H20 120.4 . . ?
C19 C20 C21 119.1(2) . . ?
C19 C20 H20 120.4 . . ?
C23 C26 H26A 109.5 . . ?
C23 C26 H26B 109.5 . . ?
C23 C26 H26C 109.5 . . ?
H26A C26 H26B 109.5 . . ?
H26A C26 H26C 109.5 . . ?
H26B C26 H26C 109.5 . . ?
C5 C4 H4 120.3 . . ?
C3 C4 C5 119.4(2) . . ?
C3 C4 H4 120.3 . . ?
C8 C7 C10 126.78(19) . . ?
C6 C7 C8 105.74(17) . . ?
C6 C7 C10 127.44(19) . . ?
F7 C31 C28 121.22(17) . . ?
F7 C31 C32 117.74(18) . . ?
C32 C31 C28 121.0(2) . . ?
N4 C17 H17 119.0 . . ?
N4 C17 C18 122.0(2) . . ?
C18 C17 H17 119.0 . . ?
C17 C18 H18 120.6 . . ?
C17 C18 C19 118.7(2) . . ?
C19 C18 H18 120.6 . . ?
N1 C1 C2 122.1(2) . . ?
N1 C1 H1 119.0 . . ?
C2 C1 H1 119.0 . . ?
F8 C32 C31 119.5(2) . . ?
N6 C32 F8 116.04(18) . . ?
N6 C32 C31 124.4(2) . . ?
C7 C10 H10A 109.5 . . ?
C7 C10 H10B 109.5 . . ?
C7 C10 H10C 109.5 . . ?
H10A C10 H10B 109.5 . . ?
H10A C10 H10C 109.5 . . ?
H10B C10 H10C 109.5 . . ?
F6 C30 C29 119.4(2) . . ?
N6 C30 F6 117.06(18) . . ?
N6 C30 C29 123.5(2) . . ?
C2 C3 H3 119.8 . . ?
C4 C3 C2 120.3(2) . . ?
C4 C3 H3 119.8 . . ?
C20 C19 C18 120.2(2) . . ?
C20 C19 H19 119.9 . . ?
C18 C19 H19 119.9 . . ?

loop_
_geom_bond_atom_site_label_1
_geom_bond_atom_site_label_2
_geom_bond_distance
_geom_bond_site_symmetry_2
_geom_bond_publ_flag
Ge1 N1 2.0506(17) . ?
Ge1 N2 1.9557(17) . ?
Ge1 C12 2.0722(19) . ?
Ge2 N5 1.9500(16) . ?
Ge2 N4 2.0463(17) . ?
Ge2 C28 2.0674(18) . ?
F7 C31 1.352(2) . ?
F5 C29 1.350(2) . ?
F1 C13 1.353(2) . ?
F3 C15 1.348(2) . ?
F2 C14 1.342(2) . ?
F8 C32 1.346(2) . ?
F6 C30 1.341(3) . ?
F4 C16 1.344(2) . ?
N5 C22 1.392(2) . ?
N5 C25 1.349(3) . ?
N1 C5 1.364(3) . ?
N1 C1 1.353(3) . ?
N2 C9 1.354(3) . ?
N2 C6 1.392(2) . ?
N4 C21 1.367(3) . ?
N4 C17 1.349(3) . ?
N3 C16 1.310(3) . ?
N3 C14 1.312(3) . ?
N6 C32 1.312(3) . ?
N6 C30 1.310(3) . ?
C24 H24 0.9500 . ?
C24 C23 1.407(3) . ?
C24 C25 1.390(3) . ?
C13 C12 1.381(3) . ?
C13 C14 1.376(3) . ?
C28 C29 1.380(3) . ?
C28 C31 1.383(3) . ?
C22 C23 1.402(3) . ?
C22 C21 1.425(3) . ?
C23 C26 1.499(3) . ?
C21 C20 1.408(3) . ?
C25 C27 1.497(3) . ?
C15 C12 1.388(3) . ?
C15 C16 1.379(3) . ?
C8 H8 0.9500 . ?
C8 C9 1.388(3) . ?
C8 C7 1.404(3) . ?
C5 C6 1.419(3) . ?
C5 C4 1.406(3) . ?
C27 H27A 0.9800 . ?
C27 H27B 0.9800 . ?
C27 H27C 0.9800 . ?
C29 C30 1.380(3) . ?
C9 C11 1.494(3) . ?
C6 C7 1.398(3) . ?
C11 H11A 0.9800 . ?
C11 H11B 0.9800 . ?
C11 H11C 0.9800 . ?
C2 H2 0.9500 . ?
C2 C1 1.369(3) . ?
C2 C3 1.396(3) . ?
C20 H20 0.9500 . ?
C20 C19 1.380(3) . ?
C26 H26A 0.9800 . ?
C26 H26B 0.9800 . ?
C26 H26C 0.9800 . ?
C4 H4 0.9500 . ?
C4 C3 1.375(3) . ?
C7 C10 1.499(3) . ?
C31 C32 1.378(3) . ?
C17 H17 0.9500 . ?
C17 C18 1.367(3) . ?
C18 H18 0.9500 . ?
C18 C19 1.393(3) . ?
C1 H1 0.9500 . ?
C10 H10A 0.9800 . ?
C10 H10B 0.9800 . ?
C10 H10C 0.9800 . ?
C3 H3 0.9500 . ?
C19 H19 0.9500 . ?

loop_
_geom_torsion_atom_site_label_1
_geom_torsion_atom_site_label_2
_geom_torsion_atom_site_label_3
_geom_torsion_atom_site_label_4
_geom_torsion
_geom_torsion_site_symmetry_1
_geom_torsion_site_symmetry_2
_geom_torsion_site_symmetry_3
_geom_torsion_site_symmetry_4
_geom_torsion_publ_flag
Ge1 N1 C5 C6 3.2(2) . . . . ?
Ge1 N1 C5 C4 -179.51(14) . . . . ?
Ge1 N1 C1 C2 -178.86(15) . . . . ?
Ge1 N2 C9 C8 -179.19(15) . . . . ?
Ge1 N2 C9 C11 0.9(3) . . . . ?
Ge1 N2 C6 C5 -8.6(2) . . . . ?
Ge1 N2 C6 C7 179.10(12) . . . . ?
Ge2 N5 C22 C23 176.00(12) . . . . ?
Ge2 N5 C22 C21 -9.4(2) . . . . ?
Ge2 N5 C25 C24 -175.36(14) . . . . ?
Ge2 N5 C25 C27 3.0(3) . . . . ?
Ge2 N4 C21 C22 5.1(2) . . . . ?
Ge2 N4 C21 C20 -177.63(14) . . . . ?
Ge2 N4 C17 C18 -179.90(15) . . . . ?
Ge2 C28 C29 F5 -5.1(2) . . . . ?
Ge2 C28 C29 C30 176.28(15) . . . . ?
Ge2 C28 C31 F7 4.9(3) . . . . ?
Ge2 C28 C31 C32 -175.57(15) . . . . ?
F7 C31 C32 F8 0.0(3) . . . . ?
F7 C31 C32 N6 179.87(18) . . . . ?
F5 C29 C30 F6 0.1(3) . . . . ?
F5 C29 C30 N6 -179.54(18) . . . . ?
F1 C13 C12 Ge1 -2.8(2) . . . . ?
F1 C13 C12 C15 -178.61(16) . . . . ?
F1 C13 C14 F2 -0.7(3) . . . . ?
F1 C13 C14 N3 179.37(18) . . . . ?
F3 C15 C12 Ge1 2.6(3) . . . . ?
F3 C15 C12 C13 178.24(17) . . . . ?
F3 C15 C16 F4 1.8(3) . . . . ?
F3 C15 C16 N3 -179.49(18) . . . . ?
N5 C22 C23 C24 0.8(2) . . . . ?
N5 C22 C23 C26 -179.80(18) . . . . ?
N5 C22 C21 N4 2.5(2) . . . . ?
N5 C22 C21 C20 -174.52(18) . . . . ?
N1 C5 C6 N2 3.3(2) . . . . ?
N1 C5 C6 C7 173.0(2) . . . . ?
N1 C5 C4 C3 -2.3(3) . . . . ?
N2 C6 C7 C8 0.5(2) . . . . ?
N2 C6 C7 C10 178.42(19) . . . . ?
N4 C21 C20 C19 -2.9(3) . . . . ?
N4 C17 C18 C19 -1.6(3) . . . . ?
C28 C29 C30 F6 178.77(18) . . . . ?
C28 C29 C30 N6 -0.9(3) . . . . ?
C28 C31 C32 F8 -179.54(17) . . . . ?
C28 C31 C32 N6 0.3(3) . . . . ?
C22 N5 C25 C24 0.6(2) . . . . ?
C22 N5 C25 C27 179.03(18) . . . . ?
C22 C21 C20 C19 174.04(19) . . . . ?
C23 C24 C25 N5 -0.2(2) . . . . ?
C23 C24 C25 C27 -178.39(19) . . . . ?
C23 C22 C21 N4 175.2(2) . . . . ?
C23 C22 C21 C20 -1.9(4) . . . . ?
C21 N4 C17 C18 -2.7(3) . . . . ?
C21 C22 C23 C24 -172.2(2) . . . . ?
C21 C22 C23 C26 7.2(4) . . . . ?
C21 C20 C19 C18 -1.4(3) . . . . ?
C25 N5 C22 C23 -0.9(2) . . . . ?
C25 N5 C22 C21 173.67(16) . . . . ?
C25 C24 C23 C22 -0.4(2) . . . . ?
C25 C24 C23 C26 -179.82(18) . . . . ?
C12 C13 C14 F2 178.78(17) . . . . ?
C12 C13 C14 N3 -1.2(3) . . . . ?
C12 C15 C16 F4 -178.45(17) . . . . ?
C12 C15 C16 N3 0.3(3) . . . . ?
C16 N3 C14 F2 179.83(17) . . . . ?
C16 N3 C14 C13 -0.2(3) . . . . ?
C16 C15 C12 Ge1 -177.20(15) . . . . ?
C16 C15 C12 C13 -1.5(3) . . . . ?
C5 N1 C1 C2 -2.2(3) . . . . ?
C5 C6 C7 C8 -169.7(2) . . . . ?
C5 C6 C7 C10 8.2(4) . . . . ?
C5 C4 C3 C2 -0.2(3) . . . . ?
C14 N3 C16 F4 179.42(17) . . . . ?
C14 N3 C16 C15 0.6(3) . . . . ?
C14 C13 C12 Ge1 177.74(14) . . . . ?
C14 C13 C12 C15 2.0(3) . . . . ?
C29 C28 C31 F7 179.84(17) . . . . ?
C29 C28 C31 C32 -0.6(3) . . . . ?
C9 N2 C6 C5 171.76(17) . . . . ?
C9 N2 C6 C7 -0.5(2) . . . . ?
C9 C8 C7 C6 -0.3(2) . . . . ?
C9 C8 C7 C10 -178.23(19) . . . . ?
C6 N2 C9 C8 0.3(2) . . . . ?
C6 N2 C9 C11 -179.55(18) . . . . ?
C6 C5 C4 C3 174.58(19) . . . . ?
C4 C5 C6 N2 -173.75(18) . . . . ?
C4 C5 C6 C7 -4.1(4) . . . . ?
C7 C8 C9 N2 0.0(2) . . . . ?
C7 C8 C9 C11 179.9(2) . . . . ?
C31 C28 C29 F5 179.50(17) . . . . ?
C31 C28 C29 C30 0.9(3) . . . . ?
C17 N4 C21 C22 -172.36(17) . . . . ?
C17 N4 C21 C20 4.9(3) . . . . ?
C17 C18 C19 C20 3.6(3) . . . . ?
C1 N1 C5 C6 -173.77(17) . . . . ?
C1 N1 C5 C4 3.5(3) . . . . ?
C1 C2 C3 C4 1.5(3) . . . . ?
C32 N6 C30 F6 -179.18(18) . . . . ?
C32 N6 C30 C29 0.5(3) . . . . ?
C30 N6 C32 F8 179.63(17) . . . . ?
C30 N6 C32 C31 -0.2(3) . . . . ?
C3 C2 C1 N1 -0.3(3) . . . . ?
